data_4073704
loop_
_publ_author_name
'Gatard, Sylvain'
'Guo, Chengyun'
'Foxman, Bruce M.'
'Ozerov, Oleg V.'

_publ_section_title
;
 Thioether, Dinitrogen, and Olefin Complexes of (PNP)Rh:&#x00A0; Kinetics
 and Thermodynamics of Exchange and Oxidative Addition Reactions
;
_journal_issue 25
_journal_name_full Organometallics
_journal_page_first 6066
_journal_paper_doi 10.1021/om700563k
_journal_volume 26
_journal_year 2007
_chemical_formula_moiety 'C32 H52 N1 P2 Rh1'
_chemical_formula_sum 'C32 H52 N P2 Rh'
_chemical_formula_weight 615.62
_space_group_IT_number 2
_symmetry_cell_setting triclinic
_symmetry_space_group_name_Hall '-P 1'
_symmetry_space_group_name_H-M 'P -1'
_atom_sites_solution_hydrogens geom
_atom_sites_solution_primary direct
_audit_creation_date 04-12-10
_audit_creation_method CRYSTALS_ver_12.51
_cell_angle_alpha 85.05(2)
_cell_angle_beta 81.31(4)
_cell_angle_gamma 62.22(4)
_cell_formula_units_Z 2
_cell_length_a 9.688(8)
_cell_length_b 9.940(3)
_cell_length_c 19.119(5)
_cell_measurement_reflns_used 16
_cell_measurement_temperature 294
_cell_measurement_theta_max 17
_cell_measurement_theta_min 10
_cell_volume 1610.0(16)
_computing_cell_refinement 'CAD4 Express, (Straver, 1992)'
_computing_data_collection 'CAD4 Express, (Straver, 1992)'
_computing_data_reduction 'RC93 (Watkin, Prout & Lilley, 1994)'
_computing_molecular_graphics 'CAMERON (Watkin et al., 1996)'
_computing_publication_material 'CRYSTALS (Betteridge et al., 2003)'
_computing_structure_refinement 'CRYSTALS (Betteridge et al., 2003)'
_computing_structure_solution 'SIR92 (Altomare et al., 1994)'
_diffrn_ambient_temperature 294
_diffrn_measured_fraction_theta_full 0.998
_diffrn_measured_fraction_theta_max 0.998
_diffrn_measurement_device_type 'Enraf-Nonius CAD4'
_diffrn_measurement_method \w/2\q
_diffrn_radiation_monochromator graphite
_diffrn_radiation_type 'Mo K\a'
_diffrn_radiation_wavelength 0.71073
_diffrn_reflns_av_R_equivalents 0.023
_diffrn_reflns_limit_h_max 11
_diffrn_reflns_limit_h_min -12
_diffrn_reflns_limit_k_max 12
_diffrn_reflns_limit_k_min -12
_diffrn_reflns_limit_l_max 0
_diffrn_reflns_limit_l_min -23
_diffrn_reflns_number 6704
_diffrn_reflns_theta_full 26.272
_diffrn_reflns_theta_max 26.272
_diffrn_reflns_theta_min 2.316
_diffrn_standards_decay_% 0.00
_diffrn_standards_number 3
_exptl_absorpt_coefficient_mu 0.650
_exptl_absorpt_correction_T_max 0.91
_exptl_absorpt_correction_T_min 0.80
_exptl_absorpt_correction_type psi-scan
_exptl_absorpt_process_details
; 
 Azimutal absorption correction (North et al., 1968) 
;
_exptl_crystal_colour brown-red
_exptl_crystal_density_diffrn 1.270
_exptl_crystal_description prism
_exptl_crystal_F_000 652
_exptl_crystal_size_max 0.58
_exptl_crystal_size_mid 0.36
_exptl_crystal_size_min 0.14
_refine_diff_density_max 1.59
_refine_diff_density_min -2.10
_refine_ls_extinction_method None
_refine_ls_goodness_of_fit_ref 1.0724
_refine_ls_hydrogen_treatment noref
_refine_ls_matrix_type full
_refine_ls_number_parameters 325
_refine_ls_number_reflns 5180
_refine_ls_number_restraints 0
_refine_ls_R_factor_all 0.0783
_refine_ls_R_factor_gt 0.0563
_refine_ls_shift/su_max 0.000871
_refine_ls_structure_factor_coef F
_refine_ls_weighting_details
;
 Method, part 1, Chebychev polynomial, (Watkin, 1994, Prince, 1982) 
 [weight] = 1.0/[A~0~*T~0~(x)+A~1~*T~1~(x) ... +A~n-1~]*T~n-1~(x)] 
 where A~i~ are the Chebychev coefficients listed below and x= Fcalc/Fmax 
 Method = Robust Weighting (Prince, 1982) 
 W = [weight] * [1-(deltaF/6*sigmaF)^2^]^2^ 
 A~i~ are: 
 1.84 0.967 1.37 
;
_refine_ls_weighting_scheme calc
_refine_ls_wR_factor_all 0.0988
_refine_ls_wR_factor_gt 0.0661
_refine_ls_wR_factor_ref 0.0661
_reflns_limit_h_max 12
_reflns_limit_h_min 0
_reflns_limit_k_max 12
_reflns_limit_k_min -10
_reflns_limit_l_max 23
_reflns_limit_l_min -23
_reflns_number_gt 5180
_reflns_number_total 6500
_reflns_threshold_expression I>1.96u(I)
_oxford_diffrn_Wilson_B_factor 0.00
_oxford_diffrn_Wilson_scale 0.00
_oxford_refine_ls_scale 0.4632(11)
_oxford_structure_analysis_title OZ030
_cod_data_source_file om700563k-file002.cif
_cod_data_source_block Compound21_cif
_cod_depositor_comments
;
The following automatic conversions were performed:

'_symmetry_cell_setting' value 'Triclinic' changed to 'triclinic'
according to /home/saulius/struct/CIF-dictionaries/cif_core.dic
dictionary named 'cif_core.dic' version 2.4.1 from 2010-06-29.

Automatic conversion script
Id: cif_fix_values 1715 2011-07-08 13:25:40Z adriana 
;
_cod_original_sg_symbol_H-M 'P -1 '
_cod_original_formula_sum 'C32 H52 N1 P2 Rh1'
_cod_database_code 4073704

loop_
_symmetry_equiv_pos_as_xyz
x,y,z
-x,-y,-z

loop_
_atom_site_label
_atom_site_type_symbol
_atom_site_fract_x
_atom_site_fract_y
_atom_site_fract_z
_atom_site_U_iso_or_equiv
_atom_site_occupancy
_atom_site_adp_type
Rh1 Rh 0.61399(4) 0.28751(3) 0.257736(16) 0.0319 1.0000 Uani
C1 C 0.2949(5) 0.5449(5) 0.2399(2) 0.0352 1.0000 Uani
C2 C 0.2438(5) 0.4713(5) 0.2970(2) 0.0389 1.0000 Uani
C3 C 0.0842(5) 0.5085(6) 0.3112(3) 0.0457 1.0000 Uani
C4 C -0.0281(5) 0.6105(5) 0.2715(3) 0.0454 1.0000 Uani
C5 C 0.0250(6) 0.6773(5) 0.2139(3) 0.0477 1.0000 Uani
C6 C 0.1808(5) 0.6482(5) 0.1986(2) 0.0437 1.0000 Uani
C7 C 0.5080(5) 0.5903(5) 0.1804(2) 0.0344 1.0000 Uani
C8 C 0.6497(5) 0.5134(4) 0.1362(2) 0.0347 1.0000 Uani
C9 C 0.7121(5) 0.5955(5) 0.0913(2) 0.0396 1.0000 Uani
C10 C 0.6401(6) 0.7523(5) 0.0901(2) 0.0454 1.0000 Uani
C11 C 0.5022(6) 0.8275(5) 0.1349(3) 0.0478 1.0000 Uani
C12 C 0.4354(6) 0.7497(5) 0.1792(2) 0.0439 1.0000 Uani
C13 C -0.1976(6) 0.6442(7) 0.2872(4) 0.0620 1.0000 Uani
C14 C 0.7128(8) 0.8387(6) 0.0423(3) 0.0639 1.0000 Uani
C15 C 0.3739(7) 0.4090(7) 0.4292(3) 0.0591 1.0000 Uani
C16 C 0.4037(8) 0.5474(8) 0.4157(4) 0.0777 1.0000 Uani
C17 C 0.2145(10) 0.4515(12) 0.4734(4) 0.1017 1.0000 Uani
C18 C 0.3338(6) 0.1753(6) 0.3585(3) 0.0525 1.0000 Uani
C19 C 0.3433(8) 0.1099(7) 0.2879(4) 0.0662 1.0000 Uani
C20 C 0.4125(8) 0.0525(8) 0.4125(4) 0.0743 1.0000 Uani
C21 C 0.6700(6) 0.2414(5) 0.0783(2) 0.0438 1.0000 Uani
C22 C 0.4958(7) 0.2864(7) 0.0948(3) 0.0580 1.0000 Uani
C23 C 0.7074(8) 0.2920(7) 0.0034(3) 0.0634 1.0000 Uani
C24 C 0.9473(5) 0.2417(5) 0.1159(2) 0.0425 1.0000 Uani
C25 C 1.0366(7) 0.0682(6) 0.1079(3) 0.0614 1.0000 Uani
C26 C 1.0258(7) 0.2958(8) 0.1625(3) 0.0627 1.0000 Uani
C27 C 0.7394(6) 0.0460(5) 0.2673(3) 0.0481 1.0000 Uani
C28 C 0.8299(6) 0.1002(5) 0.2903(3) 0.0497 1.0000 Uani
C29 C 0.8809(6) 0.0809(6) 0.3636(3) 0.0525 1.0000 Uani
C30 C 0.8892(10) 0.2262(9) 0.3807(4) 0.0838 1.0000 Uani
C31 C 0.7778(9) 0.0472(12) 0.4219(4) 0.0929 1.0000 Uani
C32 C 1.0456(8) -0.0559(9) 0.3586(4) 0.0772 1.0000 Uani
P1 P 0.40059(13) 0.32402(13) 0.34191(5) 0.0375 1.0000 Uani
P2 P 0.73697(12) 0.30840(11) 0.14788(5) 0.0320 1.0000 Uani
N1 N 0.4555(4) 0.5017(4) 0.22684(18) 0.0365 1.0000 Uani
H31 H 0.0519 0.4602 0.3506 0.0598 1.0000 Uiso
H51 H -0.0485 0.7456 0.1839 0.0589 1.0000 Uiso
H61 H 0.2107 0.6990 0.1596 0.0543 1.0000 Uiso
H91 H 0.8066 0.5419 0.0607 0.0521 1.0000 Uiso
H111 H 0.4517 0.9355 0.1353 0.0620 1.0000 Uiso
H121 H 0.3398 0.8048 0.2090 0.0548 1.0000 Uiso
H131 H -0.2565 0.7175 0.2539 0.0809 1.0000 Uiso
H132 H -0.2377 0.6830 0.3336 0.0809 1.0000 Uiso
H133 H -0.2059 0.5535 0.2839 0.0809 1.0000 Uiso
H141 H 0.6481 0.9449 0.0483 0.0863 1.0000 Uiso
H142 H 0.8143 0.8113 0.0543 0.0863 1.0000 Uiso
H143 H 0.7214 0.8139 -0.0056 0.0863 1.0000 Uiso
H151 H 0.4528 0.3366 0.4558 0.0744 1.0000 Uiso
H161 H 0.5031 0.5186 0.3882 0.1000 1.0000 Uiso
H162 H 0.4028 0.5861 0.4595 0.1000 1.0000 Uiso
H163 H 0.3236 0.6236 0.3908 0.1000 1.0000 Uiso
H171 H 0.1982 0.3640 0.4812 0.1294 1.0000 Uiso
H172 H 0.2126 0.4897 0.5176 0.1294 1.0000 Uiso
H173 H 0.1335 0.5273 0.4489 0.1294 1.0000 Uiso
H181 H 0.2253 0.2263 0.3764 0.0713 1.0000 Uiso
H191 H 0.2926 0.1906 0.2556 0.0960 1.0000 Uiso
H192 H 0.4504 0.0514 0.2694 0.0960 1.0000 Uiso
H193 H 0.2927 0.0469 0.2944 0.0960 1.0000 Uiso
H201 H 0.4038 0.0981 0.4557 0.0980 1.0000 Uiso
H202 H 0.5203 -0.0065 0.3953 0.0980 1.0000 Uiso
H203 H 0.3626 -0.0111 0.4203 0.0980 1.0000 Uiso
H211 H 0.7245 0.1334 0.0796 0.0582 1.0000 Uiso
H221 H 0.4748 0.2539 0.1416 0.0812 1.0000 Uiso
H222 H 0.4366 0.3938 0.0909 0.0812 1.0000 Uiso
H223 H 0.4671 0.2397 0.0623 0.0812 1.0000 Uiso
H231 H 0.8167 0.2629 -0.0059 0.0851 1.0000 Uiso
H232 H 0.6492 0.3994 -0.0009 0.0851 1.0000 Uiso
H233 H 0.6797 0.2453 -0.0295 0.0851 1.0000 Uiso
H241 H 0.9535 0.2856 0.0701 0.0523 1.0000 Uiso
H251 H 0.9856 0.0373 0.0787 0.0693 1.0000 Uiso
H252 H 1.1414 0.0397 0.0868 0.0693 1.0000 Uiso
H253 H 1.0378 0.0204 0.1532 0.0693 1.0000 Uiso
H261 H 0.9686 0.4032 0.1667 0.0840 1.0000 Uiso
H262 H 1.1306 0.2686 0.1418 0.0840 1.0000 Uiso
H263 H 1.0270 0.2493 0.2081 0.0840 1.0000 Uiso
H271 H 0.7021 -0.0021 0.3055 0.0913 1.0000 Uiso
H272 H 0.7928 -0.0159 0.2269 0.0738 1.0000 Uiso
H281 H 0.9109 0.1296 0.2564 0.1046 1.0000 Uiso
H301 H 0.9210 0.2153 0.4264 0.1124 1.0000 Uiso
H302 H 0.9631 0.2408 0.3465 0.1124 1.0000 Uiso
H303 H 0.7885 0.3115 0.3799 0.1124 1.0000 Uiso
H311 H 0.8174 0.0368 0.4657 0.1219 1.0000 Uiso
H312 H 0.6737 0.1281 0.4246 0.1219 1.0000 Uiso
H313 H 0.7773 -0.0448 0.4123 0.1219 1.0000 Uiso
H321 H 1.0839 -0.0736 0.4031 0.0969 1.0000 Uiso
H322 H 1.1146 -0.0354 0.3237 0.0969 1.0000 Uiso
H323 H 1.0401 -0.1434 0.3459 0.0969 1.0000 Uiso

loop_
_atom_site_aniso_label
_atom_site_aniso_U_11
_atom_site_aniso_U_22
_atom_site_aniso_U_33
_atom_site_aniso_U_23
_atom_site_aniso_U_13
_atom_site_aniso_U_12
Rh1 0.03209(18) 0.03362(18) 0.02961(18) 0.00030(11) 0.00011(11) -0.01615(13)
C1 0.037(2) 0.0353(19) 0.0324(19) -0.0043(15) -0.0001(16) -0.0161(17)
C2 0.040(2) 0.044(2) 0.035(2) -0.0039(17) 0.0015(17) -0.0229(18)
C3 0.037(2) 0.052(3) 0.049(3) -0.006(2) 0.0031(19) -0.023(2)
C4 0.032(2) 0.042(2) 0.058(3) -0.011(2) 0.0004(19) -0.0138(18)
C5 0.041(2) 0.042(2) 0.053(3) -0.0007(19) -0.012(2) -0.0114(19)
C6 0.040(2) 0.039(2) 0.045(2) 0.0009(18) -0.0028(18) -0.0145(18)
C7 0.037(2) 0.0342(19) 0.0330(19) -0.0049(15) 0.0018(16) -0.0184(17)
C8 0.041(2) 0.0290(18) 0.0347(19) -0.0018(15) -0.0004(16) -0.0171(16)
C9 0.042(2) 0.040(2) 0.039(2) -0.0026(17) 0.0036(17) -0.0222(19)
C10 0.061(3) 0.037(2) 0.046(2) 0.0030(18) -0.005(2) -0.031(2)
C11 0.058(3) 0.030(2) 0.055(3) -0.0008(18) -0.003(2) -0.021(2)
C12 0.047(2) 0.034(2) 0.045(2) -0.0094(17) 0.0047(19) -0.0159(18)
C13 0.039(3) 0.062(3) 0.085(4) -0.005(3) -0.004(3) -0.024(2)
C14 0.078(4) 0.049(3) 0.073(4) 0.001(3) 0.008(3) -0.041(3)
C15 0.052(3) 0.082(4) 0.038(2) -0.011(2) -0.002(2) -0.025(3)
C16 0.074(4) 0.079(4) 0.077(4) -0.032(3) -0.013(3) -0.027(3)
C17 0.082(5) 0.162(8) 0.055(4) -0.050(5) 0.033(4) -0.055(5)
C18 0.045(3) 0.062(3) 0.057(3) 0.014(2) -0.004(2) -0.034(2)
C19 0.068(4) 0.074(4) 0.080(4) 0.002(3) -0.014(3) -0.051(3)
C20 0.067(4) 0.079(4) 0.080(4) 0.032(3) -0.004(3) -0.043(3)
C21 0.058(3) 0.036(2) 0.040(2) -0.0060(17) -0.0060(19) -0.023(2)
C22 0.062(3) 0.072(3) 0.053(3) -0.003(2) -0.017(2) -0.039(3)
C23 0.086(4) 0.075(4) 0.035(2) -0.011(2) -0.002(2) -0.042(3)
C24 0.039(2) 0.042(2) 0.039(2) -0.0011(17) 0.0065(17) -0.0164(18)
C25 0.049(3) 0.046(3) 0.065(3) -0.004(2) 0.016(2) -0.008(2)
C26 0.046(3) 0.079(4) 0.069(4) -0.003(3) 0.000(2) -0.035(3)
C27 0.048(3) 0.033(2) 0.058(3) 0.0048(19) -0.013(2) -0.0127(19)
C28 0.043(2) 0.044(2) 0.051(3) 0.011(2) -0.001(2) -0.014(2)
C29 0.050(3) 0.066(3) 0.044(2) 0.005(2) -0.001(2) -0.031(2)
C30 0.101(5) 0.079(4) 0.079(4) -0.010(4) -0.024(4) -0.043(4)
C31 0.072(4) 0.158(8) 0.051(3) 0.030(4) -0.006(3) -0.061(5)
C32 0.059(4) 0.080(4) 0.085(5) 0.005(3) -0.016(3) -0.024(3)
P1 0.0354(5) 0.0472(6) 0.0305(5) 0.0003(4) 0.0012(4) -0.0213(5)
P2 0.0357(5) 0.0291(5) 0.0302(5) -0.0023(4) 0.0023(4) -0.0154(4)
N1 0.0346(17) 0.0341(16) 0.0381(18) 0.0035(14) -0.0002(14) -0.0154(14)

loop_
_atom_type_symbol
_atom_type_scat_dispersion_real
_atom_type_scat_dispersion_imag
_atom_type_scat_Cromer_Mann_a1
_atom_type_scat_Cromer_Mann_b1
_atom_type_scat_Cromer_Mann_a2
_atom_type_scat_Cromer_Mann_b2
_atom_type_scat_Cromer_Mann_a3
_atom_type_scat_Cromer_Mann_b3
_atom_type_scat_Cromer_Mann_a4
_atom_type_scat_Cromer_Mann_b4
_atom_type_scat_Cromer_Mann_c
_atom_type_scat_source
Rh -1.1178 0.9187 19.2957 0.7515 14.3501 8.2176 4.7343 25.8749 1.2892 98.6062 5.3280 'International Tables Vol C 4.2.6.8 and 6.1.1.4'
P 0.1023 0.0942 6.4345 1.9067 4.1791 27.1570 1.7800 0.5260 1.4908 68.1645 1.1149 'International Tables Vol C 4.2.6.8 and 6.1.1.4'
N 0.0061 0.0033 12.2126 0.0057 3.1322 9.8933 2.0125 28.9975 1.1663 0.5826 -11.5290 'International Tables Vol C 4.2.6.8 and 6.1.1.4'
C 0.0033 0.0016 2.3100 20.8439 1.0200 10.2075 1.5886 0.5687 0.8650 51.6512 0.2156 'International Tables Vol C 4.2.6.8 and 6.1.1.4'
H 0.0000 0.0000 0.4930 10.5109 0.3229 26.1257 0.1402 3.1424 0.0408 57.7998 0.0030 'International Tables Vol C 4.2.6.8 and 6.1.1.4'

loop_
_geom_angle_atom_site_label_1
_geom_angle_atom_site_label_2
_geom_angle_atom_site_label_3
_geom_angle
_geom_angle_publ_flag
C27 Rh1 C28 36.7(2) yes
C27 Rh1 P1 97.64(16) yes
C28 Rh1 P1 110.42(14) yes
C27 Rh1 P2 96.65(15) yes
C28 Rh1 P2 92.72(14) yes
P1 Rh1 P2 155.64(5) yes
C27 Rh1 N1 161.04(17) yes
C28 Rh1 N1 160.64(17) yes
P1 Rh1 N1 80.69(11) yes
P2 Rh1 N1 79.40(11) yes
C2 C1 C6 117.0(4) yes
C2 C1 N1 117.4(4) yes
C6 C1 N1 125.5(4) yes
C1 C2 C3 119.5(4) yes
C1 C2 P1 114.6(3) yes
C3 C2 P1 125.8(4) yes
C2 C3 C4 123.7(4) yes
C2 C3 H31 118.136 no
C4 C3 H31 118.135 no
C3 C4 C5 116.1(4) yes
C3 C4 C13 122.2(5) yes
C5 C4 C13 121.7(5) yes
C4 C5 C6 122.6(4) yes
C4 C5 H51 118.691 no
C6 C5 H51 118.696 no
C1 C6 C5 121.0(4) yes
C1 C6 H61 119.479 no
C5 C6 H61 119.480 no
C8 C7 C12 117.9(4) yes
C8 C7 N1 117.4(4) yes
C12 C7 N1 124.5(4) yes
C7 C8 C9 120.0(4) yes
C7 C8 P2 113.0(3) yes
C9 C8 P2 126.9(3) yes
C8 C9 C10 121.8(4) yes
C8 C9 H91 119.075 no
C10 C9 H91 119.075 no
C9 C10 C11 117.9(4) yes
C9 C10 C14 120.7(4) yes
C11 C10 C14 121.4(4) yes
C10 C11 C12 121.8(4) yes
C10 C11 H111 119.085 no
C12 C11 H111 119.079 no
C7 C12 C11 120.4(4) yes
C7 C12 H121 119.786 no
C11 C12 H121 119.786 no
C4 C13 H131 109.468 no
C4 C13 H132 109.471 no
H131 C13 H132 109.476 no
C4 C13 H133 109.466 no
H131 C13 H133 109.472 no
H132 C13 H133 109.475 no
C10 C14 H141 109.463 no
C10 C14 H142 109.468 no
H141 C14 H142 109.478 no
C10 C14 H143 109.464 no
H141 C14 H143 109.474 no
H142 C14 H143 109.481 no
C16 C15 C17 110.8(6) yes
C16 C15 P1 107.7(4) yes
C17 C15 P1 115.1(4) yes
C16 C15 H151 107.663 no
C17 C15 H151 107.671 no
P1 C15 H151 107.664 no
C15 C16 H161 109.470 no
C15 C16 H162 109.466 no
H161 C16 H162 109.476 no
C15 C16 H163 109.467 no
H161 C16 H163 109.476 no
H162 C16 H163 109.472 no
C15 C17 H171 109.458 no
C15 C17 H172 109.470 no
H171 C17 H172 109.463 no
C15 C17 H173 109.477 no
H171 C17 H173 109.471 no
H172 C17 H173 109.488 no
C19 C18 C20 112.2(5) yes
C19 C18 P1 108.5(3) yes
C20 C18 P1 116.5(4) yes
C19 C18 H181 106.346 no
C20 C18 H181 106.349 no
P1 C18 H181 106.346 no
C18 C19 H191 109.469 no
C18 C19 H192 109.463 no
H191 C19 H192 109.481 no
C18 C19 H193 109.462 no
H191 C19 H193 109.477 no
H192 C19 H193 109.475 no
C18 C20 H201 109.465 no
C18 C20 H202 109.463 no
H201 C20 H202 109.477 no
C18 C20 H203 109.466 no
H201 C20 H203 109.478 no
H202 C20 H203 109.479 no
C22 C21 C23 110.7(5) yes
C22 C21 P2 110.8(3) yes
C23 C21 P2 114.2(3) yes
C22 C21 H211 106.900 no
C23 C21 H211 106.897 no
P2 C21 H211 106.898 no
C21 C22 H221 109.467 no
C21 C22 H222 109.467 no
H221 C22 H222 109.480 no
C21 C22 H223 109.464 no
H221 C22 H223 109.473 no
H222 C22 H223 109.476 no
C21 C23 H231 109.471 no
C21 C23 H232 109.466 no
H231 C23 H232 109.474 no
C21 C23 H233 109.469 no
H231 C23 H233 109.476 no
H232 C23 H233 109.472 no
C25 C24 C26 111.0(5) yes
C25 C24 P2 112.2(3) yes
C26 C24 P2 111.8(3) yes
C25 C24 H241 107.169 no
C26 C24 H241 107.169 no
P2 C24 H241 107.169 no
C24 C25 H251 109.470 no
C24 C25 H252 109.467 no
H251 C25 H252 109.478 no
C24 C25 H253 109.465 no
H251 C25 H253 109.475 no
H252 C25 H253 109.472 no
C24 C26 H261 109.467 no
C24 C26 H262 109.460 no
H261 C26 H262 109.481 no
C24 C26 H263 109.462 no
H261 C26 H263 109.483 no
H262 C26 H263 109.474 no
Rh1 C27 C28 74.0(3) yes
Rh1 C27 H271 117.538 no
C28 C27 H271 110.347 no
Rh1 C27 H272 121.412 no
C28 C27 H272 111.124 no
H271 C27 H272 114.375 no
Rh1 C28 C27 69.4(3) yes
Rh1 C28 C29 124.8(4) yes
C27 C28 C29 127.8(4) yes
Rh1 C28 H281 96.969 no
C27 C28 H281 124.351 no
C29 C28 H281 104.795 no
C28 C29 C30 108.8(5) yes
C28 C29 C31 114.7(5) yes
C30 C29 C31 109.8(6) yes
C28 C29 C32 105.6(5) yes
C30 C29 C32 110.1(5) yes
C31 C29 C32 107.7(6) yes
C29 C30 H301 109.460 no
C29 C30 H302 109.470 no
H301 C30 H302 109.472 no
C29 C30 H303 109.471 no
H301 C30 H303 109.470 no
H302 C30 H303 109.484 no
C29 C31 H311 109.472 no
C29 C31 H312 109.478 no
H311 C31 H312 109.480 no
C29 C31 H313 109.465 no
H311 C31 H313 109.464 no
H312 C31 H313 109.468 no
C29 C32 H321 109.469 no
C29 C32 H322 109.474 no
H321 C32 H322 109.480 no
C29 C32 H323 109.466 no
H321 C32 H323 109.466 no
H322 C32 H323 109.472 no
C15 P1 C18 106.7(3) yes
C15 P1 C2 103.3(2) yes
C18 P1 C2 101.8(2) yes
C15 P1 Rh1 121.39(19) yes
C18 P1 Rh1 120.28(18) yes
C2 P1 Rh1 99.52(15) yes
C21 P2 C24 102.4(2) yes
C21 P2 C8 105.4(2) yes
C24 P2 C8 104.3(2) yes
C21 P2 Rh1 110.77(16) yes
C24 P2 Rh1 130.62(16) yes
C8 P2 Rh1 100.95(14) yes
C7 N1 C1 119.3(3) yes
C7 N1 Rh1 120.0(3) yes
C1 N1 Rh1 119.4(3) yes

loop_
_geom_bond_atom_site_label_1
_geom_bond_atom_site_label_2
_geom_bond_distance
_geom_bond_publ_flag
Rh1 C27 2.132(5) yes
Rh1 C28 2.189(5) yes
Rh1 P1 2.3220(19) yes
Rh1 P2 2.2964(14) yes
Rh1 N1 2.062(4) yes
C1 C2 1.417(6) yes
C1 C6 1.402(6) yes
C1 N1 1.394(6) yes
C2 C3 1.399(6) yes
C2 P1 1.815(5) yes
C3 C4 1.370(7) yes
C3 H31 0.950 no
C4 C5 1.392(7) yes
C4 C13 1.502(7) yes
C5 C6 1.386(7) yes
C5 H51 0.950 no
C6 H61 0.950 no
C7 C8 1.403(6) yes
C7 C12 1.402(6) yes
C7 N1 1.403(5) yes
C8 C9 1.396(6) yes
C8 P2 1.813(4) yes
C9 C10 1.379(6) yes
C9 H91 0.950 no
C10 C11 1.382(7) yes
C10 C14 1.517(6) yes
C11 C12 1.387(7) yes
C11 H111 0.950 no
C12 H121 0.950 no
C13 H131 0.950 no
C13 H132 0.950 no
C13 H133 0.950 no
C14 H141 0.950 no
C14 H142 0.950 no
C14 H143 0.950 no
C15 C16 1.526(10) yes
C15 C17 1.529(9) yes
C15 P1 1.864(5) yes
C15 H151 0.950 no
C16 H161 0.950 no
C16 H162 0.950 no
C16 H163 0.950 no
C17 H171 0.950 no
C17 H172 0.950 no
C17 H173 0.950 no
C18 C19 1.522(9) yes
C18 C20 1.512(8) yes
C18 P1 1.859(5) yes
C18 H181 0.950 no
C19 H191 0.950 no
C19 H192 0.950 no
C19 H193 0.950 no
C20 H201 0.950 no
C20 H202 0.950 no
C20 H203 0.950 no
C21 C22 1.519(8) yes
C21 C23 1.524(7) yes
C21 P2 1.858(5) yes
C21 H211 0.950 no
C22 H221 0.950 no
C22 H222 0.950 no
C22 H223 0.950 no
C23 H231 0.950 no
C23 H232 0.950 no
C23 H233 0.950 no
C24 C25 1.536(7) yes
C24 C26 1.528(8) yes
C24 P2 1.844(5) yes
C24 H241 0.950 no
C25 H251 0.950 no
C25 H252 0.950 no
C25 H253 0.950 no
C26 H261 0.950 no
C26 H262 0.950 no
C26 H263 0.950 no
C27 C28 1.360(7) yes
C27 H271 0.956 no
C27 H272 0.953 no
C28 C29 1.522(7) yes
C28 H281 1.072 no
C29 C30 1.548(9) yes
C29 C31 1.505(8) yes
C29 C32 1.535(9) yes
C30 H301 0.950 no
C30 H302 0.950 no
C30 H303 0.950 no
C31 H311 0.950 no
C31 H312 0.950 no
C31 H313 0.950 no
C32 H321 0.950 no
C32 H322 0.950 no
C32 H323 0.950 no
